data_1529153
loop_
_publ_author_name
'Osorio-Guillen, J.M.'
'Ahuja, R.'
'Holm, B.'
'Johansson, B.'

_publ_section_title
;
 A theoretical study of olivine Li M P O4 cathodes
;
_journal_name_full 'Solid State Ionics'
_journal_page_first 221
_journal_page_last 227
_journal_paper_doi 10.1016/j.ssi.2003.09.015
_journal_volume 167
_journal_year 2004
_chemical_formula_sum 'Co O4 P'
_chemical_name_systematic 'Co (P O4)'
_space_group_IT_number 62
_symmetry_space_group_name_Hall '-P 2ac 2n'
_symmetry_space_group_name_H-M 'P n m a'
_cell_angle_alpha 90
_cell_angle_beta 90
_cell_angle_gamma 90
_cell_formula_units_Z 4
_cell_length_a 10.0547
_cell_length_b 5.8331
_cell_length_c 4.7029
_cell_volume 275.825
_citation_journal_id_ASTM SSIOD3
_cod_data_source_file Osorio-Guillen_SSIOD3_2004_7.cif
_cod_data_source_block Co1O4P1
_cod_original_cell_volume 275.8254
_cod_original_formula_sum 'Co1 O4 P1'
_cod_struct_determination_method theoretical
_cod_database_code 1529153

loop_
_symmetry_equiv_pos_as_xyz
x,y,z
-x+1/2,-y,z+1/2
x+1/2,-y+1/2,-z+1/2
-x,y+1/2,-z
-x,-y,-z
x-1/2,y,-z-1/2
-x-1/2,y-1/2,z-1/2
x,-y-1/2,z

loop_
_atom_site_label
_atom_site_type_symbol
_atom_site_fract_x
_atom_site_fract_y
_atom_site_fract_z
_atom_site_occupancy
_atom_site_U_iso_or_equiv
Co1 Co+3 0.27517 0.25 0.97005 1 0.0
O1 O-2 0.11777 0.25 0.73455 1 0.0
P1 P+5 0.095 0.25 0.41027 1 0.0
O2 O-2 0.44709 0.25 0.16171 1 0.0
O3 O-2 0.16977 0.04385 0.26194 1 0.0
